data_4329452
loop_
_publ_author_name
'Sarah Petit'
'Petr Neugebauer'
'Guillaume Pilet'
'Guillaume Chastanet'
'Anne-Laure Barra'
'Arlei B. Antunes'
'Wolfgang Wernsdorfer'
'Dominique Luneau'

_publ_section_title
;
 Condensation of a Nickel Tetranuclear Cubane into a Heptanuclear
 Single-Molecule Magnet
;
_journal_name_full 'Inorganic Chemistry'
_journal_page_first 6645
_journal_page_last 6654
_journal_paper_doi 10.1021/ic3001637
_journal_volume 51
_journal_year 2012
_chemical_formula_moiety 'C70 H54 F36 N8 Ni7 O20'
_chemical_formula_sum 'C70 H54 F36 N8 Ni7 O20'
_chemical_formula_weight 2422.02
_space_group_IT_number 14
_symmetry_cell_setting monoclinic
_symmetry_space_group_name_Hall '-P 2yn'
_symmetry_space_group_name_H-M 'P 1 21/n 1'
_atom_sites_solution_hydrogens geom
_atom_sites_solution_primary direct
_cell_angle_alpha 90
_cell_angle_beta 91.703(13)
_cell_angle_gamma 90
_cell_formula_units_Z 2
_cell_length_a 12.705(3)
_cell_length_b 18.746(16)
_cell_length_c 21.701(7)
_cell_measurement_reflns_used 10255
_cell_measurement_temperature 293
_cell_measurement_theta_max 28
_cell_measurement_theta_min 0
_cell_volume 5166(5)
_computing_cell_refinement 'DENZO/SCALEPACK (Otwinowski & Minor, 1997)'
_computing_data_collection 'COLLECT (Nonius, 1997-2001).'
_computing_data_reduction 'DENZO/SCALEPACK (Otwinowski & Minor, 1997)'
_computing_molecular_graphics 'CAMERON (Watkin et al., 1996)'
_computing_publication_material 'CRYSTALS (Betteridge et al., 2003)'
_computing_structure_refinement 'CRYSTALS (Betteridge et al., 2003)'
_computing_structure_solution 'SIR97 (Altomare et al., 1999)'
_diffrn_ambient_temperature 293
_diffrn_measured_fraction_theta_full 0.988
_diffrn_measured_fraction_theta_max 0.810
_diffrn_measurement_device_type 'Nonius KappaCCD'
_diffrn_measurement_method \w/2\q
_diffrn_radiation_monochromator graphite
_diffrn_radiation_type 'Mo K\a'
_diffrn_radiation_wavelength 0.71073
_diffrn_reflns_av_R_equivalents 0.090
_diffrn_reflns_limit_h_max 15
_diffrn_reflns_limit_h_min 0
_diffrn_reflns_limit_k_max 23
_diffrn_reflns_limit_k_min 0
_diffrn_reflns_limit_l_max 28
_diffrn_reflns_limit_l_min -28
_diffrn_reflns_number 11133
_diffrn_reflns_theta_full 25.219
_diffrn_reflns_theta_max 28.658
_diffrn_reflns_theta_min 1.436
_diffrn_standards_number 0
_exptl_absorpt_coefficient_mu 1.374
_exptl_absorpt_correction_T_max 0.9400
_exptl_absorpt_correction_T_min 0.9323
_exptl_absorpt_correction_type none
_exptl_crystal_colour green
_exptl_crystal_density_diffrn 1.557
_exptl_crystal_description cubic
_exptl_crystal_F_000 2392
_exptl_crystal_size_max 0.05
_exptl_crystal_size_mid 0.05
_exptl_crystal_size_min 0.05
_refine_diff_density_max 0.93
_refine_diff_density_min -1.09
_refine_ls_extinction_method none
_refine_ls_goodness_of_fit_ref 1.1488
_refine_ls_hydrogen_treatment noref
_refine_ls_matrix_type full
_refine_ls_number_parameters 663
_refine_ls_number_reflns 4627
_refine_ls_number_restraints 67
_refine_ls_R_factor_all 0.1593
_refine_ls_R_factor_gt 0.0801
_refine_ls_shift/su_max 0.003107
_refine_ls_structure_factor_coef F
_refine_ls_weighting_details
;
 Method, part 1, Chebychev polynomial, (Watkin, 1994, Prince, 1982) 
 [weight] = 1.0/[A~0~*T~0~(x)+A~1~*T~1~(x) ... +A~n-1~]*T~n-1~(x)] 
 where A~i~ are the Chebychev coefficients listed below and x= Fcalc/Fmax 
 Method = Robust Weighting (Prince, 1982) 
 W = [weight] * [1-(deltaF/6*sigmaF)^2^]^2^ 
 A~i~ are: 
 1.89 0.822 1.30 
;
_refine_ls_weighting_scheme calc
_refine_ls_wR_factor_all 0.1441
_refine_ls_wR_factor_gt 0.0884
_refine_ls_wR_factor_ref 0.0884
_reflns_limit_h_max 15
_reflns_limit_h_min -15
_reflns_limit_k_max 23
_reflns_limit_k_min 0
_reflns_limit_l_max 28
_reflns_limit_l_min 0
_reflns_number_gt 4627
_reflns_number_total 10782
_reflns_threshold_expression I>2.0\s(I)
_oxford_diffrn_Wilson_B_factor 0.00
_oxford_diffrn_Wilson_scale 0.00
_oxford_refine_ls_r_factor_ref 0.0801
_oxford_refine_ls_scale 0.2322(8)
_oxford_reflns_number_all 10731
_oxford_reflns_threshold_expression_ref I>2.0\s(I)
_cod_data_source_file ic3001637_si_001_2.cif
_cod_data_source_block '[Ni7]'
_cod_original_sg_symbol_H-M 'P 1 21/n 1 '
_cod_database_code 4329452

loop_
_symmetry_equiv_pos_as_xyz
x,y,z
-x,-y,-z
-x+1/2,y+1/2,-z+1/2
x+1/2,-y+1/2,z+1/2

loop_
_atom_site_label
_atom_site_type_symbol
_atom_site_fract_x
_atom_site_fract_y
_atom_site_fract_z
_atom_site_U_iso_or_equiv
_atom_site_occupancy
_atom_site_adp_type
_atom_site_refinement_flags_posn
_atom_site_refinement_flags_occupancy
_atom_site_disorder_assembly
_atom_site_disorder_group
Ni1 Ni 1.0000 0.0000 1.0000 0.0456 1.0000 Uani S . . .
Ni2 Ni 0.84725(9) 0.11654(6) 0.95595(5) 0.0508 1.0000 Uani . . . .
Ni3 Ni 1.08332(10) 0.15102(6) 0.98623(5) 0.0503 1.0000 Uani . . . .
Ni4 Ni 1.02078(9) 0.06027(6) 0.87118(5) 0.0498 1.0000 Uani . . . .
O81 O 0.9769(5) 0.1545(3) 0.9112(2) 0.0447 1.0000 Uani . . . .
O82 O 0.9589(5) 0.1018(3) 1.0237(2) 0.0485 1.0000 Uani . . . .
O83 O 0.9045(5) 0.0224(3) 0.9244(2) 0.0452 1.0000 Uani . . . .
O84 O 1.1097(4) 0.0528(3) 0.9503(2) 0.0469 1.0000 Uani . . . .
O1 O 1.1753(6) 0.1336(4) 1.0664(3) 0.0637 1.0000 Uani . . . .
C2 C 1.1968(8) 0.1806(6) 1.1067(4) 0.0605 1.0000 Uani D . . .
C3 C 1.2841(7) 0.1567(6) 1.1553(4) 0.0935 1.0000 Uani D . . .
F4 F 1.2550(11) 0.1762(7) 1.2085(4) 0.2304 1.0000 Uani D . . .
F5 F 1.3004(8) 0.0913(5) 1.1554(4) 0.1575 1.0000 Uani D . . .
F6 F 1.3689(10) 0.1897(7) 1.1418(7) 0.2409 1.0000 Uani D . . .
C7 C 1.1552(10) 0.2470(6) 1.1100(5) 0.0791 1.0000 Uani . . . .
C8 C 1.0785(8) 0.2759(5) 1.0692(5) 0.0631 1.0000 Uani D . . .
C9 C 1.0285(8) 0.3499(3) 1.0873(4) 0.1032 1.0000 Uani D . . .
F10 F 0.9973(9) 0.3837(4) 1.0391(4) 0.1487 1.0000 Uani D . . .
F11 F 1.0980(9) 0.3880(5) 1.1180(5) 0.1858 1.0000 Uani D . . .
F12 F 0.9509(10) 0.3376(6) 1.1209(5) 0.2124 1.0000 Uani D . . .
O13 O 1.0418(6) 0.2491(3) 1.0213(3) 0.0649 1.0000 Uani . . . .
O14 O 0.7957(6) 0.2145(4) 0.9860(3) 0.0735 1.0000 Uani . . . .
C15 C 0.7157(10) 0.2259(6) 1.0169(5) 0.0778 1.0000 Uani D . . .
C16 C 0.6809(11) 0.3048(4) 1.0184(7) 0.1314 1.0000 Uani D . . .
F17 F 0.6109(12) 0.3134(6) 1.0592(8) 0.2543 1.0000 Uani D . . .
F18 F 0.7598(11) 0.3421(6) 1.0319(11) 0.2983 1.0000 Uani D . . .
F19 F 0.6434(17) 0.3233(8) 0.9661(8) 0.2794 1.0000 Uani D . . .
C20 C 0.6540(11) 0.1744(8) 1.0438(6) 0.0933 1.0000 Uani . . . .
C21 C 0.6693(8) 0.1019(7) 1.0412(5) 0.0717 1.0000 Uani D . . .
C22 C 0.5913(7) 0.0555(5) 1.0798(4) 0.0992 1.0000 Uani D . . .
F23 F 0.6213(9) -0.0093(6) 1.0796(5) 0.2073 1.0000 Uani D . . .
F24 F 0.4978(8) 0.0603(6) 1.0547(5) 0.1743 1.0000 Uani D . . .
F25 F 0.5898(9) 0.0782(6) 1.1352(4) 0.1742 1.0000 Uani D . . .
O26 O 0.7349(5) 0.0690(4) 1.0115(3) 0.0640 1.0000 Uani . . . .
O27 O 1.0646(6) -0.0416(4) 0.8456(3) 0.0711 1.0000 Uani . . . .
C28 C 1.1287(15) -0.0584(7) 0.8071(6) 0.1122 1.0000 Uani D . . .
C29 C 1.1294(11) -0.1384(4) 0.7887(6) 0.1478 1.0000 Uani D . . .
F30 F 1.1240(13) -0.1747(6) 0.8378(6) 0.1990 1.0000 Uani D . . .
F31 F 1.2188(13) -0.1496(7) 0.7637(7) 0.2358 1.0000 Uani D . . .
F32 F 1.0552(13) -0.1562(8) 0.7515(8) 0.2601 1.0000 Uani D . . .
C33 C 1.1937(17) -0.0083(11) 0.7752(7) 0.1320 1.0000 Uani . . . .
C34 C 1.2019(10) 0.0662(8) 0.7876(6) 0.0920 1.0000 Uani D . . .
C35 C 1.2740(10) 0.1117(7) 0.7472(6) 0.1404 1.0000 Uani D . . .
F36 F 1.3193(14) 0.1568(10) 0.7791(8) 0.2751 1.0000 Uani D . . .
F37 F 1.2167(14) 0.1426(12) 0.7055(8) 0.3318 1.0000 Uani D . . .
F38 F 1.3417(14) 0.0718(9) 0.7219(9) 0.2589 1.0000 Uani D . . .
O39 O 1.1428(7) 0.1006(4) 0.8206(3) 0.0828 1.0000 Uani . . . .
N40 N 0.7346(6) 0.1274(5) 0.8834(4) 0.0610 1.0000 Uani . . . .
C41 C 0.7309(9) 0.1864(7) 0.8494(6) 0.0823 1.0000 Uani . . . .
C42 C 0.6596(12) 0.1928(10) 0.8016(7) 0.1067 1.0000 Uani . . . .
C43 C 0.5883(12) 0.1408(10) 0.7881(6) 0.1046 1.0000 Uani . . . .
C44 C 0.5920(10) 0.0803(8) 0.8252(6) 0.0947 1.0000 Uani . . . .
C45 C 0.6655(9) 0.0752(6) 0.8714(5) 0.0717 1.0000 Uani . . . .
N46 N 0.9350(6) 0.0689(5) 0.7887(4) 0.0742 1.0000 Uani D . . .
C47 C 0.9443(11) 0.1247(8) 0.7507(7) 0.1437 1.0000 Uani D . . .
C48 C 0.8946(11) 0.1330(9) 0.6918(6) 0.1437 1.0000 Uani D . . .
C49 C 0.8388(11) 0.0731(8) 0.6764(7) 0.1437 1.0000 Uani D . . .
C50 C 0.8259(11) 0.0136(8) 0.7080(7) 0.1437 1.0000 Uani D . . .
C51 C 0.8821(10) 0.0139(7) 0.7653(6) 0.1437 1.0000 Uani D . . .
N52 N 1.2156(7) 0.1953(4) 0.9470(4) 0.0600 1.0000 Uani . . . .
C53 C 1.3102(10) 0.1666(7) 0.9551(6) 0.0798 1.0000 Uani . . . .
C54 C 1.3991(10) 0.1945(9) 0.9291(7) 0.1053 1.0000 Uani . . . .
C55 C 1.3871(15) 0.2561(11) 0.8944(8) 0.1195 1.0000 Uani . . . .
C56 C 1.2932(14) 0.2880(9) 0.8876(8) 0.1132 1.0000 Uani . . . .
C57 C 1.2080(10) 0.2555(7) 0.9140(6) 0.0850 1.0000 Uani . . . .
N60 N 0.9614(10) 0.3012(6) 0.8475(6) 0.0598 0.672(13) Uani . P 1 2
C61 C 0.9256(14) 0.3420(8) 0.8894(8) 0.0705 0.672(13) Uani . P 1 2
C62 C 0.9276(18) 0.4166(9) 0.8841(9) 0.0888 0.672(13) Uani . P 1 2
C63 C 0.968(2) 0.4445(9) 0.8331(10) 0.1011 0.672(13) Uani . P 1 2
C64 C 1.0044(17) 0.4026(10) 0.7882(8) 0.0876 0.672(13) Uani . P 1 2
C65 C 0.9997(14) 0.3289(8) 0.7980(6) 0.0683 0.672(13) Uani . P 1 2
N66 N 1.2209(19) 0.4644(15) 0.9706(14) 0.1114 0.328(13) Uani D P 1 1
C67 C 1.289(3) 0.426(2) 1.0071(12) 0.1230 0.328(13) Uani D P 1 1
C68 C 1.393(3) 0.419(2) 0.9917(17) 0.1117 0.328(13) Uani D P 1 1
C69 C 1.4272(18) 0.4504(17) 0.9389(19) 0.1038 0.328(13) Uani D P 1 1
C70 C 1.358(3) 0.4869(18) 0.9013(13) 0.1055 0.328(13) Uani D P 1 1
C71 C 1.254(2) 0.4925(13) 0.9167(13) 0.0633 0.328(13) Uani D P 1 1
H71 H 1.1834 0.2794 1.1439 0.0910 1.0000 Uiso . . . .
H201 H 0.5893 0.1917 1.0675 0.1092 1.0000 Uiso . . . .
H411 H 0.7832 0.2263 0.8590 0.0973 1.0000 Uiso . . . .
H421 H 0.6605 0.2387 0.7757 0.1238 1.0000 Uiso . . . .
H431 H 0.5342 0.1458 0.7532 0.1251 1.0000 Uiso . . . .
H441 H 0.5395 0.0395 0.8171 0.1150 1.0000 Uiso . . . .
H451 H 0.6692 0.0303 0.8976 0.0890 1.0000 Uiso . . . .
H471 H 0.9918 0.1664 0.7660 0.1766 1.0000 Uiso . . . .
H481 H 0.8996 0.1758 0.6633 0.1766 1.0000 Uiso . . . .
H491 H 0.8021 0.0740 0.6338 0.1766 1.0000 Uiso . . . .
H501 H 0.7791 -0.0290 0.6917 0.1766 1.0000 Uiso . . . .
H511 H 0.8808 -0.0314 0.7905 0.1766 1.0000 Uiso . . . .
H531 H 1.3163 0.1224 0.9814 0.0970 1.0000 Uiso . . . .
H541 H 1.4720 0.1709 0.9360 0.1251 1.0000 Uiso . . . .
H551 H 1.4527 0.2777 0.8754 0.1406 1.0000 Uiso . . . .
H561 H 1.2850 0.3333 0.8605 0.1365 1.0000 Uiso . . . .
H571 H 1.1354 0.2780 0.9085 0.1034 1.0000 Uiso . . . .
H611 H 0.8924 0.3195 0.9284 0.0770 0.672(13) Uiso . P 1 2
H621 H 0.9064 0.4473 0.9213 0.0996 0.672(13) Uiso . P 1 2
H631 H 0.9605 0.4961 0.8279 0.1124 0.672(13) Uiso . P 1 2
H641 H 1.0336 0.4182 0.7500 0.1075 0.672(13) Uiso . P 1 2
H651 H 1.0355 0.2951 0.7662 0.0759 0.672(13) Uiso . P 1 2
H331 H 1.2387 -0.0263 0.7389 0.1713 1.0000 Uiso . . . .
H671 H 1.2701 0.4022 1.0452 0.1038 0.328(13) Uiso . P 1 1
H681 H 1.4491 0.3954 1.0177 0.1091 0.328(13) Uiso . P 1 1
H691 H 1.5043 0.4502 0.9257 0.0977 0.328(13) Uiso . P 1 1
H701 H 1.3798 0.5089 0.8602 0.1073 0.328(13) Uiso . P 1 1
H711 H 1.2015 0.5183 0.8895 0.0688 0.328(13) Uiso . P 1 1
H23 H 0.9425 0.1188 1.0682 0.0500 1.0000 Uiso . . . .
H27 H 0.8740 -0.0237 0.9139 0.0500 1.0000 Uiso . . . .
H37 H 1.1667 0.0320 0.9461 0.0500 1.0000 Uiso . . . .
H54 H 0.9473 0.1930 0.8879 0.0500 1.0000 Uiso . . . .

loop_
_atom_site_aniso_label
_atom_site_aniso_U_11
_atom_site_aniso_U_22
_atom_site_aniso_U_33
_atom_site_aniso_U_23
_atom_site_aniso_U_13
_atom_site_aniso_U_12
Ni1 0.0548(10) 0.0472(9) 0.0348(8) 0.0043(7) 0.0026(6) 0.0038(8)
Ni2 0.0548(7) 0.0518(7) 0.0459(6) 0.0014(5) 0.0051(5) 0.0078(6)
Ni3 0.0602(8) 0.0491(7) 0.0416(6) -0.0027(5) 0.0012(5) 0.0009(6)
Ni4 0.0624(7) 0.0524(7) 0.0349(5) -0.0006(5) 0.0053(5) 0.0028(6)
O81 0.053(4) 0.042(3) 0.039(3) 0.003(2) 0.001(2) 0.010(3)
O82 0.059(4) 0.048(4) 0.038(3) 0.000(3) 0.002(2) 0.009(3)
O83 0.054(3) 0.046(3) 0.036(3) 0.004(2) 0.000(2) 0.002(3)
O84 0.051(3) 0.048(3) 0.042(3) 0.000(3) 0.006(2) 0.005(3)
O1 0.072(5) 0.069(5) 0.050(3) -0.002(3) -0.011(3) 0.011(4)
C2 0.064(6) 0.065(6) 0.052(5) -0.011(5) -0.004(5) 0.001(5)
C3 0.098(10) 0.101(11) 0.079(8) -0.032(8) -0.026(7) 0.005(9)
F4 0.284(16) 0.325(18) 0.078(6) -0.067(8) -0.068(8) 0.198(15)
F5 0.207(11) 0.115(7) 0.144(8) -0.018(6) -0.100(8) 0.049(7)
F6 0.133(10) 0.255(16) 0.33(2) 0.089(15) -0.125(12) -0.052(10)
C7 0.097(9) 0.073(8) 0.067(7) -0.023(6) -0.013(6) 0.010(7)
C8 0.072(7) 0.054(6) 0.063(6) -0.020(5) 0.001(5) 0.000(5)
C9 0.134(13) 0.087(10) 0.087(9) -0.027(8) -0.028(9) 0.019(9)
F10 0.235(12) 0.083(6) 0.125(7) -0.028(5) -0.044(7) 0.066(7)
F11 0.210(12) 0.095(6) 0.245(13) -0.090(8) -0.112(11) 0.044(7)
F12 0.233(15) 0.192(12) 0.219(13) -0.011(10) 0.129(12) 0.104(11)
O13 0.078(5) 0.050(4) 0.067(4) -0.007(3) -0.001(4) 0.006(3)
O14 0.083(5) 0.061(4) 0.077(5) -0.001(4) 0.006(4) 0.015(4)
C15 0.072(8) 0.085(9) 0.077(7) -0.019(6) 0.003(6) 0.031(7)
C16 0.114(14) 0.104(14) 0.178(19) -0.043(13) 0.011(13) 0.017(11)
F17 0.272(17) 0.112(8) 0.39(2) -0.006(11) 0.211(17) 0.075(10)
F18 0.149(11) 0.098(8) 0.65(4) -0.148(15) 0.014(17) 0.023(8)
F19 0.43(3) 0.144(12) 0.266(19) 0.031(12) -0.02(2) 0.149(16)
C20 0.081(9) 0.097(10) 0.104(10) -0.011(8) 0.039(7) 0.020(8)
C21 0.063(7) 0.092(9) 0.061(6) 0.001(6) 0.008(5) 0.004(6)
C22 0.076(9) 0.120(12) 0.104(10) 0.016(9) 0.031(8) 0.017(9)
F23 0.210(12) 0.127(8) 0.296(16) 0.070(9) 0.192(12) 0.043(8)
F24 0.096(7) 0.236(13) 0.192(11) 0.055(9) 0.018(7) -0.036(8)
F25 0.227(12) 0.218(12) 0.082(6) -0.009(7) 0.071(7) -0.045(10)
O26 0.058(4) 0.078(5) 0.057(4) 0.000(3) 0.016(3) 0.010(4)
O27 0.088(5) 0.068(5) 0.058(4) -0.008(3) 0.010(4) 0.010(4)
C28 0.169(16) 0.097(11) 0.073(8) -0.010(8) 0.034(9) 0.010(10)
C29 0.26(3) 0.102(13) 0.082(11) -0.008(9) 0.058(14) 0.064(15)
F30 0.34(2) 0.110(8) 0.151(10) -0.016(7) 0.051(11) 0.039(10)
F31 0.27(2) 0.132(10) 0.310(19) -0.054(11) 0.135(17) 0.005(10)
F32 0.26(2) 0.228(17) 0.29(2) -0.112(15) -0.103(17) 0.056(13)
C33 0.177(18) 0.132(15) 0.087(10) -0.024(10) 0.024(11) 0.020(13)
C34 0.095(9) 0.110(11) 0.074(8) 0.009(7) 0.042(7) 0.015(8)
C35 0.086(11) 0.24(2) 0.093(11) -0.065(14) 0.049(9) -0.049(14)
F36 0.29(2) 0.32(2) 0.224(17) -0.070(15) 0.149(16) -0.159(18)
F37 0.27(2) 0.50(4) 0.221(16) 0.25(2) -0.036(16) -0.11(2)
F38 0.256(19) 0.230(17) 0.30(2) 0.002(15) 0.150(18) -0.027(14)
O39 0.102(6) 0.090(6) 0.058(4) -0.001(4) 0.024(4) -0.021(5)
N40 0.047(5) 0.073(6) 0.063(5) 0.006(4) -0.002(4) 0.005(4)
C41 0.072(8) 0.089(9) 0.084(8) 0.039(7) -0.015(6) -0.005(6)
C42 0.085(9) 0.141(14) 0.094(9) 0.043(9) -0.004(8) 0.010(9)
C43 0.082(9) 0.159(15) 0.072(8) 0.018(9) -0.013(7) 0.002(10)
C44 0.072(8) 0.122(11) 0.091(9) 0.014(8) 0.008(7) -0.020(8)
C45 0.071(7) 0.087(8) 0.057(6) 0.004(5) -0.002(5) 0.001(6)
N46 0.095(7) 0.065(6) 0.062(5) -0.012(4) -0.009(5) 0.005(5)
C47 0.146(4) 0.146(4) 0.146(4) 0.096(4) 0.097(4) 0.096(4)
C48 0.146(4) 0.146(4) 0.146(4) 0.096(4) 0.097(4) 0.096(4)
C49 0.146(4) 0.146(4) 0.146(4) 0.096(4) 0.097(4) 0.096(4)
C50 0.146(4) 0.146(4) 0.146(4) 0.096(4) 0.097(4) 0.096(4)
C51 0.146(4) 0.146(4) 0.146(4) 0.096(4) 0.097(4) 0.096(4)
N52 0.067(6) 0.053(5) 0.059(5) -0.005(4) -0.002(4) -0.007(4)
C53 0.067(8) 0.079(8) 0.095(8) 0.011(6) 0.016(6) 0.002(6)
C54 0.064(8) 0.130(13) 0.123(11) 0.005(10) 0.031(8) 0.005(8)
C55 0.114(14) 0.129(14) 0.116(12) 0.011(10) 0.029(10) -0.040(11)
C56 0.094(11) 0.108(12) 0.139(13) 0.031(10) 0.026(10) -0.013(9)
C57 0.084(8) 0.080(8) 0.091(8) 0.020(7) 0.010(7) -0.007(7)
N60 0.071(8) 0.043(7) 0.065(8) 0.010(6) -0.004(6) 0.008(6)
C61 0.084(12) 0.052(10) 0.077(10) 0.022(8) 0.010(9) 0.008(8)
C62 0.126(17) 0.056(11) 0.085(12) -0.002(9) 0.014(11) 0.013(10)
C63 0.17(2) 0.039(9) 0.097(14) 0.014(9) 0.017(14) 0.018(11)
C64 0.126(16) 0.072(12) 0.065(10) 0.024(9) 0.015(10) -0.024(11)
C65 0.103(13) 0.055(9) 0.046(8) -0.006(7) -0.015(8) -0.004(8)
N66 0.11(3) 0.09(3) 0.14(3) -0.06(2) 0.04(3) 0.03(2)
C67 0.14(4) 0.20(5) 0.035(17) 0.01(2) -0.01(2) 0.08(4)
C68 0.14(5) 0.10(3) 0.09(3) 0.00(3) -0.04(3) 0.00(3)
C69 0.09(3) 0.04(2) 0.18(5) -0.04(2) -0.03(3) -0.013(19)
C70 0.17(5) 0.06(3) 0.09(3) -0.01(2) 0.01(3) -0.05(3)
C71 0.08(2) 0.028(16) 0.08(2) 0.008(14) -0.017(18) -0.006(15)

loop_
_atom_type_symbol
_atom_type_scat_dispersion_real
_atom_type_scat_dispersion_imag
_atom_type_scat_Cromer_Mann_a1
_atom_type_scat_Cromer_Mann_b1
_atom_type_scat_Cromer_Mann_a2
_atom_type_scat_Cromer_Mann_b2
_atom_type_scat_Cromer_Mann_a3
_atom_type_scat_Cromer_Mann_b3
_atom_type_scat_Cromer_Mann_a4
_atom_type_scat_Cromer_Mann_b4
_atom_type_scat_Cromer_Mann_c
_atom_type_scat_source
C 0.0033 0.0016 2.3100 20.8439 1.0200 10.2075 1.5886 0.5687 0.8650 51.6512 0.2156 'International Tables Vol C 4.2.6.8 and 6.1.1.4'
H 0.0000 0.0000 0.4930 10.5109 0.3229 26.1257 0.1402 3.1424 0.0408 57.7998 0.0030 'International Tables Vol C 4.2.6.8 and 6.1.1.4'
N 0.0061 0.0033 12.2126 0.0057 3.1322 9.8933 2.0125 28.9975 1.1663 0.5826 -11.5290 'International Tables Vol C 4.2.6.8 and 6.1.1.4'
O 0.0106 0.0060 3.0485 13.2771 2.2868 5.7011 1.5463 0.3239 0.8670 32.9089 0.2508 'International Tables Vol C 4.2.6.8 and 6.1.1.4'
F 0.0171 0.0103 3.5392 10.2825 2.6412 4.2944 1.5170 0.2615 1.0243 26.1476 0.2776 'International Tables Vol C 4.2.6.8 and 6.1.1.4'
Ni 0.3393 1.1124 12.8376 3.8785 7.2920 0.2565 4.4438 12.1763 2.3800 66.3421 1.0341 'International Tables Vol C 4.2.6.8 and 6.1.1.4'

loop_
_geom_angle_atom_site_label_1
_geom_angle_site_symmetry_1
_geom_angle_atom_site_label_2
_geom_angle_atom_site_label_3
_geom_angle_site_symmetry_3
_geom_angle
_geom_angle_publ_flag
O83 2_757 Ni1 O82 2_757 82.0(2) yes
O83 2_757 Ni1 O84 2_757 82.9(2) yes
O82 2_757 Ni1 O84 2_757 82.2(2) yes
O83 2_757 Ni1 O82 . 98.0(2) yes
O82 2_757 Ni1 O82 . 179.994 yes
O84 2_757 Ni1 O82 . 97.8(2) yes
O83 2_757 Ni1 O83 . 179.994 yes
O82 2_757 Ni1 O83 . 98.0(2) yes
O84 2_757 Ni1 O83 . 97.1(2) yes
O82 . Ni1 O83 . 82.0(2) yes
O83 2_757 Ni1 O84 . 97.1(2) yes
O82 2_757 Ni1 O84 . 97.8(2) yes
O84 2_757 Ni1 O84 . 179.994 yes
O82 . Ni1 O84 . 82.2(2) yes
O83 . Ni1 O84 . 82.9(2) yes
O81 . Ni2 O82 . 80.6(2) yes
O81 . Ni2 O83 . 80.9(2) yes
O82 . Ni2 O83 . 82.9(2) yes
O81 . Ni2 O14 . 96.2(3) yes
O82 . Ni2 O14 . 96.5(3) yes
O83 . Ni2 O14 . 177.1(3) yes
O81 . Ni2 O26 . 170.0(2) yes
O82 . Ni2 O26 . 89.9(3) yes
O83 . Ni2 O26 . 94.6(3) yes
O14 . Ni2 O26 . 88.2(3) yes
O81 . Ni2 N40 . 98.6(3) yes
O82 . Ni2 N40 . 177.1(3) yes
O83 . Ni2 N40 . 94.2(3) yes
O14 . Ni2 N40 . 86.3(3) yes
O26 . Ni2 N40 . 90.7(3) yes
O81 . Ni3 O82 . 80.3(2) yes
O81 . Ni3 O84 . 80.8(2) yes
O82 . Ni3 O84 . 83.1(2) yes
O81 . Ni3 O1 . 170.7(3) yes
O82 . Ni3 O1 . 91.1(3) yes
O84 . Ni3 O1 . 94.8(3) yes
O81 . Ni3 O13 . 95.3(2) yes
O82 . Ni3 O13 . 92.7(3) yes
O84 . Ni3 O13 . 174.7(3) yes
O1 . Ni3 O13 . 88.6(3) yes
O81 . Ni3 N52 . 100.4(3) yes
O82 . Ni3 N52 . 176.4(3) yes
O84 . Ni3 N52 . 93.4(3) yes
O1 . Ni3 N52 . 88.0(3) yes
O13 . Ni3 N52 . 90.8(3) yes
O81 . Ni4 O83 . 81.3(2) yes
O81 . Ni4 O84 . 81.5(2) yes
O83 . Ni4 O84 . 83.7(2) yes
O81 . Ni4 O27 . 170.4(2) yes
O83 . Ni4 O27 . 92.1(3) yes
O84 . Ni4 O27 . 90.9(3) yes
O81 . Ni4 O39 . 97.3(3) yes
O83 . Ni4 O39 . 177.4(3) yes
O84 . Ni4 O39 . 93.9(3) yes
O27 . Ni4 O39 . 89.0(3) yes
O81 . Ni4 N46 . 99.0(3) yes
O83 . Ni4 N46 . 98.4(3) yes
O84 . Ni4 N46 . 177.9(3) yes
O27 . Ni4 N46 . 88.8(3) yes
O39 . Ni4 N46 . 84.0(3) yes
Ni3 . O81 Ni2 . 97.5(2) yes
Ni3 . O81 Ni4 . 97.2(2) yes
Ni2 . O81 Ni4 . 97.6(2) yes
Ni3 . O81 H54 . 132.5 no
Ni2 . O81 H54 . 101.7 no
Ni4 . O81 H54 . 122.4 no
Ni1 . O82 Ni2 . 97.1(2) yes
Ni1 . O82 Ni3 . 96.6(2) yes
Ni2 . O82 Ni3 . 100.6(2) yes
Ni1 . O82 H23 . 125.2 no
Ni2 . O82 H23 . 118.3 no
Ni3 . O82 H23 . 114.4 no
Ni1 . O83 Ni2 . 96.7(2) yes
Ni1 . O83 Ni4 . 95.9(2) yes
Ni2 . O83 Ni4 . 99.3(3) yes
Ni1 . O83 H27 . 103.1 no
Ni2 . O83 H27 . 134.9 no
Ni4 . O83 H27 . 118.0 no
Ni1 . O84 Ni4 . 96.2(2) yes
Ni1 . O84 Ni3 . 96.6(2) yes
Ni4 . O84 Ni3 . 99.7(2) yes
Ni1 . O84 H37 . 116.2 no
Ni4 . O84 H37 . 113.8 no
Ni3 . O84 H37 . 128.5 no
Ni3 . O1 C2 . 124.8(6) yes
O1 . C2 C3 . 113.5(9) yes
O1 . C2 C7 . 126.8(9) yes
C3 . C2 C7 . 119.7(9) yes
C2 . C3 F4 . 107.9(7) yes
C2 . C3 F5 . 113.4(8) yes
F4 . C3 F5 . 109.5(2) yes
C2 . C3 F6 . 106.8(8) yes
F4 . C3 F6 . 109.5(2) yes
F5 . C3 F6 . 109.5(2) yes
C2 . C7 C8 . 125.8(9) yes
C2 . C7 H71 . 117.3 no
C8 . C7 H71 . 116.9 no
C7 . C8 C9 . 117.2(8) yes
C7 . C8 O13 . 127.7(9) yes
C9 . C8 O13 . 115.0(9) yes
C8 . C9 F10 . 110.4(7) yes
C8 . C9 F11 . 109.7(7) yes
F10 . C9 F11 . 109.6(2) yes
C8 . C9 F12 . 108.0(8) yes
F10 . C9 F12 . 109.5(2) yes
F11 . C9 F12 . 109.5(2) yes
Ni3 . O13 C8 . 125.3(6) yes
Ni2 . O14 C15 . 126.3(8) yes
O14 . C15 C16 . 114.3(12) yes
O14 . C15 C20 . 125.9(10) yes
C16 . C15 C20 . 119.5(11) yes
C15 . C16 F17 . 109.8(10) yes
C15 . C16 F18 . 108.2(10) yes
F17 . C16 F18 . 109.6(2) yes
C15 . C16 F19 . 110.1(10) yes
F17 . C16 F19 . 109.5(2) yes
F18 . C16 F19 . 109.6(2) yes
C15 . C20 C21 . 126.1(10) yes
C15 . C20 H201 . 117.3 no
C21 . C20 H201 . 116.6 no
C20 . C21 C22 . 115.5(10) yes
C20 . C21 O26 . 128.0(10) yes
C22 . C21 O26 . 116.5(10) yes
C21 . C22 F23 . 109.4(8) yes
C21 . C22 F24 . 108.7(8) yes
F23 . C22 F24 . 109.6(2) yes
C21 . C22 F25 . 110.1(8) yes
F23 . C22 F25 . 109.6(2) yes
F24 . C22 F25 . 109.5(2) yes
Ni2 . O26 C21 . 124.7(7) yes
Ni4 . O27 C28 . 127.6(8) yes
O27 . C28 C29 . 115.7(13) yes
O27 . C28 C33 . 124.2(13) yes
C29 . C28 C33 . 119.9(13) yes
C28 . C29 F30 . 107.6(9) yes
C28 . C29 F31 . 106.2(11) yes
F30 . C29 F31 . 109.6(2) yes
C28 . C29 F32 . 114.1(12) yes
F30 . C29 F32 . 109.6(2) yes
F31 . C29 F32 . 109.6(2) yes
C28 . C33 C34 . 125.9(13) yes
C28 . C33 H331 . 119.1 no
C34 . C33 H331 . 115.0 no
C33 . C34 C35 . 118.4(12) yes
C33 . C34 O39 . 125.5(12) yes
C35 . C34 O39 . 114.8(12) yes
C34 . C35 F36 . 109.8(10) yes
C34 . C35 F37 . 108.5(10) yes
F36 . C35 F37 . 109.6(2) yes
C34 . C35 F38 . 109.7(11) yes
F36 . C35 F38 . 109.6(2) yes
F37 . C35 F38 . 109.7(2) yes
Ni4 . O39 C34 . 126.4(8) yes
Ni2 . N40 C41 . 120.5(7) yes
Ni2 . N40 C45 . 120.1(7) yes
C41 . N40 C45 . 119.4(9) yes
N40 . C41 C42 . 120.6(12) yes
N40 . C41 H411 . 119.1 no
C42 . C41 H411 . 120.3 no
C41 . C42 C43 . 121.6(14) yes
C41 . C42 H421 . 118.2 no
C43 . C42 H421 . 120.1 no
C42 . C43 C44 . 116.8(12) yes
C42 . C43 H431 . 122.0 no
C44 . C43 H431 . 121.2 no
C43 . C44 C45 . 119.8(13) yes
C43 . C44 H441 . 119.8 no
C45 . C44 H441 . 120.4 no
C44 . C45 N40 . 121.8(11) yes
C44 . C45 H451 . 119.4 no
N40 . C45 H451 . 118.7 no
Ni4 . N46 C47 . 122.5(10) yes
Ni4 . N46 C51 . 121.2(8) yes
C47 . N46 C51 . 115.2(13) yes
N46 . C47 C48 . 126.5(16) yes
N46 . C47 H471 . 117.1 no
C48 . C47 H471 . 116.4 no
C47 . C48 C49 . 110.2(13) yes
C47 . C48 H481 . 126.9 no
C49 . C48 H481 . 122.9 no
C48 . C49 C50 . 129.7(17) yes
C48 . C49 H491 . 115.3 no
C50 . C49 H491 . 115.0 no
C49 . C50 C51 . 112.7(17) yes
C49 . C50 H501 . 122.8 no
C51 . C50 H501 . 124.5 no
C50 . C51 N46 . 125.2(12) yes
C50 . C51 H511 . 117.1 no
N46 . C51 H511 . 117.6 no
Ni3 . N52 C53 . 121.7(7) yes
Ni3 . N52 C57 . 120.6(8) yes
C53 . N52 C57 . 117.7(10) yes
N52 . C53 C54 . 122.9(12) yes
N52 . C53 H531 . 117.6 no
C54 . C53 H531 . 119.5 no
C53 . C54 C55 . 117.4(14) yes
C53 . C54 H541 . 121.2 no
C55 . C54 H541 . 121.4 no
C54 . C55 C56 . 121.0(14) yes
C54 . C55 H551 . 118.1 no
C56 . C55 H551 . 120.8 no
C55 . C56 C57 . 117.7(15) yes
C55 . C56 H561 . 120.1 no
C57 . C56 H561 . 122.0 no
C56 . C57 N52 . 123.2(13) yes
C56 . C57 H571 . 119.2 no
N52 . C57 H571 . 117.5 no
C61 . N60 C65 . 119.9(13) yes
N60 . C61 C62 . 121.8(15) yes
N60 . C61 H611 . 119.5 no
C62 . C61 H611 . 118.6 no
C61 . C62 C63 . 117.7(17) yes
C61 . C62 H621 . 119.0 no
C63 . C62 H621 . 122.9 no
C62 . C63 C64 . 121.3(16) yes
C62 . C63 H631 . 116.3 no
C64 . C63 H631 . 121.8 no
C63 . C64 C65 . 116.7(15) yes
C63 . C64 H641 . 126.6 no
C65 . C64 H641 . 116.7 no
C64 . C65 N60 . 122.5(15) yes
C64 . C65 H651 . 118.3 no
N60 . C65 H651 . 118.9 no
C67 . N66 C71 . 120.03(19) yes
N66 . C67 C68 . 119.98(19) yes
N66 . C67 H671 . 124.4 no
C68 . C67 H671 . 115.6 no
C67 . C68 C69 . 119.93(19) yes
C67 . C68 H681 . 125.0 no
C69 . C68 H681 . 115.0 no
C68 . C69 C70 . 119.91(19) yes
C68 . C69 H691 . 124.1 no
C70 . C69 H691 . 115.9 no
C69 . C70 C71 . 119.94(19) yes
C69 . C70 H701 . 122.3 no
C71 . C70 H701 . 117.7 no
C70 . C71 N66 . 120.00(19) yes
C70 . C71 H711 . 121.3 no
N66 . C71 H711 . 118.7 no

loop_
_geom_bond_atom_site_label_1
_geom_bond_atom_site_label_2
_geom_bond_site_symmetry_2
_geom_bond_distance
_geom_bond_publ_flag
Ni1 O83 2_757 2.055(5) yes
Ni1 O82 2_757 2.048(6) yes
Ni1 O84 2_757 2.043(6) yes
Ni1 O82 . 2.048(6) yes
Ni1 O83 . 2.055(5) yes
Ni1 O84 . 2.043(6) yes
Ni2 O81 . 2.063(6) yes
Ni2 O82 . 2.031(6) yes
Ni2 O83 . 2.035(6) yes
Ni2 O14 . 2.062(7) yes
Ni2 O26 . 2.094(7) yes
Ni2 N40 . 2.106(8) yes
Ni3 O81 . 2.086(5) yes
Ni3 O82 . 2.022(6) yes
Ni3 O84 . 2.030(6) yes
Ni3 O1 . 2.092(6) yes
Ni3 O13 . 2.064(7) yes
Ni3 N52 . 2.079(8) yes
Ni4 O81 . 2.053(6) yes
Ni4 O83 . 2.030(6) yes
Ni4 O84 . 2.033(5) yes
Ni4 O27 . 2.070(7) yes
Ni4 O39 . 2.070(7) yes
Ni4 N46 . 2.075(8) yes
O81 H54 . 0.953 no
O82 H23 . 1.044 no
O83 H27 . 0.971 no
O84 H37 . 0.831 no
O1 C2 . 1.265(11) yes
C2 C3 . 1.573(10) yes
C2 C7 . 1.356(15) yes
C3 F4 . 1.276(11) yes
C3 F5 . 1.242(11) yes
C3 F6 . 1.285(13) yes
C7 C8 . 1.404(15) yes
C7 H71 . 1.012 no
C8 C9 . 1.580(10) yes
C8 O13 . 1.234(11) yes
C9 F10 . 1.277(10) yes
C9 F11 . 1.303(11) yes
C9 F12 . 1.263(13) yes
O14 C15 . 1.252(13) yes
C15 C16 . 1.545(11) yes
C15 C20 . 1.384(18) yes
C16 F17 . 1.284(13) yes
C16 F18 . 1.250(13) yes
C16 F19 . 1.266(14) yes
C20 C21 . 1.374(18) yes
C20 H201 . 1.033 no
C21 C22 . 1.578(11) yes
C21 O26 . 1.235(12) yes
C22 F23 . 1.274(11) yes
C22 F24 . 1.296(12) yes
C22 F25 . 1.275(11) yes
O27 C28 . 1.224(16) yes
C28 C29 . 1.551(13) yes
C28 C33 . 1.44(2) yes
C29 F30 . 1.269(12) yes
C29 F31 . 1.291(14) yes
C29 F32 . 1.269(14) yes
C33 C34 . 1.42(2) yes
C33 H331 . 1.043 no
C34 C35 . 1.544(12) yes
C34 O39 . 1.235(14) yes
C35 F36 . 1.224(14) yes
C35 F37 . 1.282(15) yes
C35 F38 . 1.277(14) yes
N40 C41 . 1.328(13) yes
N40 C45 . 1.335(14) yes
C41 C42 . 1.363(17) yes
C41 H411 . 1.019 no
C42 C43 . 1.36(2) yes
C42 H421 . 1.026 no
C43 C44 . 1.39(2) yes
C43 H431 . 1.012 no
C44 C45 . 1.354(17) yes
C44 H441 . 1.025 no
C45 H451 . 1.015 no
N46 C47 . 1.338(12) yes
N46 C51 . 1.324(15) yes
C47 C48 . 1.418(16) yes
C47 H471 . 1.037 no
C48 C49 . 1.365(16) yes
C48 H481 . 1.017 no
C49 C50 . 1.323(14) yes
C49 H491 . 1.023 no
C50 C51 . 1.415(16) yes
C50 H501 . 1.050 no
C51 H511 . 1.010 no
N52 C53 . 1.323(14) yes
N52 C57 . 1.339(14) yes
C53 C54 . 1.381(18) yes
C53 H531 . 1.008 no
C54 C55 . 1.38(2) yes
C54 H541 . 1.033 no
C55 C56 . 1.34(2) yes
C55 H551 . 1.024 no
C56 C57 . 1.381(19) yes
C56 H561 . 1.037 no
C57 H571 . 1.017 no
N60 C61 . 1.283(19) yes
N60 C65 . 1.300(19) yes
C61 C62 . 1.40(2) yes
C61 H611 . 1.044 no
C62 C63 . 1.34(3) yes
C62 H621 . 1.034 no
C63 C64 . 1.34(3) yes
C63 H631 . 0.979 no
C64 C65 . 1.40(2) yes
C64 H641 . 0.964 no
C65 H651 . 1.051 no
N66 C67 . 1.366(16) yes
N66 C71 . 1.359(16) yes
C67 C68 . 1.377(16) yes
C67 H671 . 0.973 no
C68 C69 . 1.368(16) yes
C68 H681 . 1.003 no
C69 C70 . 1.365(16) yes
C69 H691 . 1.029 no
C70 C71 . 1.381(16) yes
C70 H701 . 1.028 no
C71 H711 . 0.999 no

loop_
_geom_hbond_atom_site_label_D
_geom_hbond_atom_site_label_H
_geom_hbond_atom_site_label_A
_geom_hbond_site_symmetry_A
_geom_hbond_angle_DHA
_geom_hbond_distance_DH
_geom_hbond_distance_HA
_geom_hbond_distance_DA
_geom_hbond_publ_flag
C57 H571 N60 . 153 1.02 2.58 3.52(2) yes
O82 H23 O27 2_757 124 1.04 2.37 3.08(2) yes
O83 H27 O1 2_757 154 0.97 2.20 3.10(2) yes
O84 H37 O26 2_757 140 0.83 2.43 3.11(2) yes
O81 H54 N60 . 150 0.95 2.22 3.08(2) yes
